data_4349352
loop_
_publ_author_name
'LeBlanc, Francis A.'
'Decken, Andreas'
'Cameron, T. Stanley'
'Passmore, Jack'
'Rautiainen, J. Mikko'
'Whidden, Thomas K.'

_publ_section_title
;
 Synthesis, Characterization, and Properties of Weakly Coordinating Anions
 Based on tris-Perfluoro-tert-Butoxyborane.
;
_journal_issue 2
_journal_name_full 'Inorganic chemistry'
_journal_page_first 974
_journal_page_last 983
_journal_paper_doi 10.1021/acs.inorgchem.6b02670
_journal_volume 56
_journal_year 2017
_chemical_formula_moiety 'C12 B F27 O3'
_chemical_formula_sum 'C12 B F27 O3'
_chemical_formula_weight 715.93
_space_group_crystal_system monoclinic
_space_group_IT_number 14
_space_group_name_Hall '-P 2ybc'
_space_group_name_H-M_alt 'P 1 21/c 1'
_atom_sites_solution_primary direct
_atom_sites_solution_secondary difmap
_audit_creation_method SHELXL-2013
_cell_angle_alpha 90.00
_cell_angle_beta 91.358(2)
_cell_angle_gamma 90.00
_cell_formula_units_Z 4
_cell_length_a 16.712(2)
_cell_length_b 6.8568(9)
_cell_length_c 18.657(2)
_cell_measurement_reflns_used 5804
_cell_measurement_temperature 173(1)
_cell_measurement_theta_max 27.51
_cell_measurement_theta_min 2.44
_cell_volume 2137.3(4)
_computing_cell_refinement 'Bruker SMART'
_computing_data_collection 'Bruker SMART'
_computing_data_reduction 'Bruker SAINT'
_computing_molecular_graphics 'Bruker SHELXTL'
_computing_publication_material 'Bruker SHELXTL'
_computing_structure_refinement 'SHELXL-2013 (Sheldrick, 2013)'
_computing_structure_solution 'SHELXS-97 (Sheldrick, 1990)'
_diffrn_ambient_temperature 173(1)
_diffrn_measured_fraction_theta_full 0.999
_diffrn_measured_fraction_theta_max 0.974
_diffrn_measurement_device_type 'Bruker AXS SMART1000/P4'
_diffrn_measurement_method 'phi and omega scans'
_diffrn_radiation_monochromator graphite
_diffrn_radiation_probe x-ray
_diffrn_radiation_type MoK\a
_diffrn_radiation_wavelength 0.71073
_diffrn_reflns_av_R_equivalents 0.0243
_diffrn_reflns_av_sigmaI/netI 0.0229
_diffrn_reflns_Laue_measured_fraction_full 0.999
_diffrn_reflns_Laue_measured_fraction_max 0.974
_diffrn_reflns_limit_h_max 21
_diffrn_reflns_limit_h_min -21
_diffrn_reflns_limit_k_max 8
_diffrn_reflns_limit_k_min -8
_diffrn_reflns_limit_l_max 23
_diffrn_reflns_limit_l_min -21
_diffrn_reflns_number 14057
_diffrn_reflns_point_group_measured_fraction_full 0.999
_diffrn_reflns_point_group_measured_fraction_max 0.974
_diffrn_reflns_theta_full 25.000
_diffrn_reflns_theta_max 27.498
_diffrn_reflns_theta_min 2.184
_diffrn_source 'fine-focus sealed tube'
_diffrn_source_type K760
_diffrn_standards_decay_% 0
_diffrn_standards_interval_count 0
_diffrn_standards_interval_time 0
_diffrn_standards_number 0
_exptl_absorpt_coefficient_mu 0.306
_exptl_absorpt_correction_T_max 0.9006
_exptl_absorpt_correction_T_min 0.8499
_exptl_absorpt_correction_type multi-scan
_exptl_absorpt_process_details 'SADABS (Sheldrick, 1997b)'
_exptl_crystal_colour Colourless
_exptl_crystal_density_diffrn 2.225
_exptl_crystal_density_method 'not measured'
_exptl_crystal_description Irregular
_exptl_crystal_F_000 1376
_exptl_crystal_size_max 0.55
_exptl_crystal_size_mid 0.40
_exptl_crystal_size_min 0.35
_refine_diff_density_max 1.262
_refine_diff_density_min -0.634
_refine_diff_density_rms 0.078
_refine_ls_extinction_method none
_refine_ls_goodness_of_fit_ref 1.022
_refine_ls_matrix_type full
_refine_ls_number_parameters 388
_refine_ls_number_reflns 4766
_refine_ls_number_restraints 0
_refine_ls_restrained_S_all 1.022
_refine_ls_R_factor_all 0.0795
_refine_ls_R_factor_gt 0.0612
_refine_ls_shift/su_max 0.000
_refine_ls_shift/su_mean 0.000
_refine_ls_structure_factor_coef Fsqd
_refine_ls_weighting_details 'calc w=1/[\s^2^(Fo^2^)+(0.1017P)^2^+3.3439P] where P=(Fo^2^+2Fc^2^)/3'
_refine_ls_weighting_scheme calc
_refine_ls_wR_factor_gt 0.1741
_refine_ls_wR_factor_ref 0.1996
_reflns_Friedel_coverage 0.000
_reflns_number_gt 3489
_reflns_number_total 4766
_reflns_threshold_expression 'I > 2\s(I)'
_cod_data_source_file ic6b02670_si_002.cif
_cod_data_source_block jp070753
_cod_original_cell_volume 2137.3(5)
_cod_original_sg_symbol_H-M 'P 21/c'
_cod_database_code 4349352
_shelx_space_group_comment
;
The symmetry employed for this shelxl refinement is uniquely defined
by the following loop, which should always be used as a source of
symmetry information in preference to the above space-group names.
They are only intended as comments.
;
_shelxl_version_number 2013-2

loop_
_space_group_symop_operation_xyz
'x, y, z'
'-x, y+1/2, -z+1/2'
'-x, -y, -z'
'x, -y-1/2, z-1/2'

loop_
_atom_site_label
_atom_site_type_symbol
_atom_site_fract_x
_atom_site_fract_y
_atom_site_fract_z
_atom_site_U_iso_or_equiv
_atom_site_adp_type
_atom_site_occupancy
_atom_site_site_symmetry_order
_atom_site_calc_flag
B1 B 0.24624(19) 0.4705(5) 0.30649(17) 0.0326(7) Uani 1 1 d
O1 O 0.16675(12) 0.4956(3) 0.31657(10) 0.0322(4) Uani 1 1 d
O2 O 0.29526(12) 0.4163(4) 0.36242(11) 0.0423(5) Uani 1 1 d
O3 O 0.27706(12) 0.4998(3) 0.24036(11) 0.0377(5) Uani 1 1 d
C1 C 0.11880(16) 0.4851(4) 0.37701(15) 0.0308(6) Uani 1 1 d
C2 C 0.03830(18) 0.5822(5) 0.35158(17) 0.0393(7) Uani 1 1 d
C3 C 0.1038(2) 0.2696(5) 0.3968(2) 0.0467(8) Uani 1 1 d
C4 C 0.1553(2) 0.6011(5) 0.44186(17) 0.0445(8) Uani 1 1 d
C5 C 0.37658(18) 0.3677(5) 0.36809(18) 0.0431(7) Uani 1 1 d
C6 C 0.4289(3) 0.5563(8) 0.3654(3) 0.0769(14) Uani 1 1 d
C7 C 0.4025(3) 0.2266(7) 0.3079(3) 0.0659(12) Uani 1 1 d
C8 C 0.3858(3) 0.2728(12) 0.4427(3) 0.093(2) Uani 1 1 d
C9 C 0.24306(17) 0.5677(5) 0.17560(15) 0.0350(6) Uani 1 1 d
C10 C 0.3161(2) 0.6289(7) 0.13031(19) 0.0549(9) Uani 1 1 d
C11 C 0.1963(3) 0.4008(6) 0.13762(19) 0.0560(9) Uani 1 1 d
C12 C 0.1887(2) 0.7497(5) 0.18616(19) 0.0482(8) Uani 1 1 d
F1 F 0.01408(11) 0.5145(3) 0.28874(11) 0.0484(5) Uani 1 1 d
F2 F 0.04848(13) 0.7733(3) 0.34523(13) 0.0552(5) Uani 1 1 d
F3 F -0.01933(11) 0.5498(4) 0.39810(12) 0.0562(6) Uani 1 1 d
F4 F 0.06763(15) 0.2560(4) 0.45928(14) 0.0721(8) Uani 1 1 d
F5 F 0.17164(13) 0.1714(3) 0.40168(14) 0.0594(6) Uani 1 1 d
F6 F 0.05737(16) 0.1841(3) 0.34738(16) 0.0707(7) Uani 1 1 d
F7 F 0.09800(15) 0.6735(4) 0.48211(12) 0.0691(7) Uani 1 1 d
F8 F 0.20163(13) 0.4900(4) 0.48314(10) 0.0573(6) Uani 1 1 d
F9 F 0.19938(14) 0.7466(3) 0.41853(13) 0.0594(6) Uani 1 1 d
F10 F 0.4180(3) 0.6550(7) 0.4291(3) 0.1407(19) Uani 1 1 d
F11 F 0.50454(15) 0.5134(5) 0.3656(2) 0.0927(10) Uani 1 1 d
F12 F 0.40658(17) 0.6719(4) 0.3160(2) 0.0914(10) Uani 1 1 d
F13 F 0.46218(16) 0.1119(4) 0.33004(17) 0.0786(8) Uani 1 1 d
F14 F 0.42884(17) 0.3299(5) 0.25095(15) 0.0915(10) Uani 1 1 d
F15 F 0.34391(18) 0.1232(4) 0.28355(19) 0.0875(10) Uani 1 1 d
F16 F 0.3516(2) 0.0885(8) 0.4345(3) 0.149(2) Uani 1 1 d
F17 F 0.3500(2) 0.3565(10) 0.49114(15) 0.170(3) Uani 1 1 d
F18 F 0.46131(16) 0.2421(6) 0.46243(16) 0.0948(11) Uani 1 1 d
F19 F 0.34767(17) 0.7906(5) 0.15691(15) 0.0836(9) Uani 1 1 d
F20 F 0.37210(15) 0.4936(5) 0.13241(14) 0.0785(9) Uani 1 1 d
F21 F 0.29510(16) 0.6574(4) 0.06213(11) 0.0697(7) Uani 1 1 d
F22 F 0.2468(2) 0.2664(4) 0.11405(15) 0.0863(9) Uani 1 1 d
F23 F 0.15346(19) 0.4672(5) 0.08249(13) 0.0838(9) Uani 1 1 d
F24 F 0.14818(15) 0.3130(4) 0.18287(12) 0.0630(6) Uani 1 1 d
F25 F 0.11332(12) 0.6989(4) 0.19690(12) 0.0610(6) Uani 1 1 d
F26 F 0.21372(17) 0.8513(3) 0.24200(12) 0.0628(6) Uani 1 1 d
F27 F 0.18820(16) 0.8631(4) 0.12819(13) 0.0672(7) Uani 1 1 d

loop_
_atom_site_aniso_label
_atom_site_aniso_U_11
_atom_site_aniso_U_22
_atom_site_aniso_U_33
_atom_site_aniso_U_23
_atom_site_aniso_U_13
_atom_site_aniso_U_12
B1 0.0305(15) 0.0388(17) 0.0284(15) -0.0004(13) 0.0001(12) 0.0013(13)
O1 0.0289(9) 0.0439(11) 0.0240(9) 0.0019(8) 0.0017(7) 0.0018(8)
O2 0.0292(10) 0.0662(15) 0.0313(10) 0.0067(10) -0.0010(8) 0.0096(10)
O3 0.0296(10) 0.0563(13) 0.0271(10) 0.0032(9) 0.0011(8) 0.0031(9)
C1 0.0307(13) 0.0333(14) 0.0286(13) 0.0020(11) 0.0040(10) 0.0015(11)
C2 0.0308(14) 0.0458(17) 0.0415(16) 0.0050(14) 0.0034(12) 0.0030(13)
C3 0.0426(17) 0.0416(18) 0.056(2) 0.0110(15) 0.0030(15) 0.0006(14)
C4 0.0440(17) 0.053(2) 0.0363(16) -0.0098(14) 0.0015(13) 0.0042(15)
C5 0.0297(14) 0.058(2) 0.0412(16) 0.0018(15) -0.0053(12) 0.0083(13)
C6 0.047(2) 0.082(3) 0.101(4) 0.001(3) -0.021(2) -0.002(2)
C7 0.050(2) 0.068(3) 0.080(3) -0.016(2) -0.011(2) 0.0181(19)
C8 0.044(2) 0.172(6) 0.063(3) 0.050(4) -0.008(2) 0.023(3)
C9 0.0352(14) 0.0437(16) 0.0259(13) -0.0002(12) -0.0005(11) -0.0041(12)
C10 0.0472(19) 0.078(3) 0.0396(18) 0.0080(18) 0.0092(14) -0.0066(19)
C11 0.073(3) 0.058(2) 0.0367(17) -0.0067(16) -0.0002(16) -0.015(2)
C12 0.054(2) 0.0485(19) 0.0421(18) 0.0103(15) 0.0010(15) 0.0034(16)
F1 0.0322(9) 0.0655(13) 0.0472(11) 0.0055(9) -0.0066(8) -0.0017(8)
F2 0.0488(11) 0.0407(11) 0.0759(15) 0.0063(10) 0.0002(10) 0.0119(9)
F3 0.0333(10) 0.0795(15) 0.0563(12) 0.0103(11) 0.0148(8) 0.0087(10)
F4 0.0604(14) 0.0821(17) 0.0749(16) 0.0408(14) 0.0231(12) 0.0030(12)
F5 0.0520(12) 0.0401(11) 0.0860(16) 0.0156(11) 0.0031(11) 0.0103(9)
F6 0.0650(15) 0.0437(12) 0.102(2) 0.0023(12) -0.0186(13) -0.0150(11)
F7 0.0614(14) 0.0952(19) 0.0508(13) -0.0300(13) 0.0058(10) 0.0200(13)
F8 0.0564(12) 0.0848(16) 0.0302(9) -0.0047(10) -0.0080(8) 0.0150(11)
F9 0.0604(13) 0.0503(12) 0.0670(14) -0.0161(10) -0.0072(11) -0.0098(10)
F10 0.125(3) 0.140(4) 0.154(4) -0.092(3) -0.071(3) 0.032(3)
F11 0.0383(12) 0.098(2) 0.140(3) 0.0036(19) -0.0248(15) -0.0114(13)
F12 0.0662(16) 0.0577(15) 0.148(3) 0.0156(17) -0.0375(18) -0.0164(13)
F13 0.0609(15) 0.0747(17) 0.099(2) -0.0081(15) -0.0128(14) 0.0333(13)
F14 0.0670(16) 0.142(3) 0.0659(16) 0.0130(18) 0.0198(13) 0.0393(18)
F15 0.0753(17) 0.0613(16) 0.124(3) -0.0329(16) -0.0362(17) 0.0089(13)
F16 0.081(2) 0.176(4) 0.190(5) 0.136(4) -0.015(3) -0.012(3)
F17 0.114(3) 0.357(8) 0.0388(14) 0.035(3) 0.0039(16) 0.139(4)
F18 0.0548(14) 0.155(3) 0.0734(17) 0.0236(19) -0.0230(13) 0.0315(17)
F19 0.0771(17) 0.107(2) 0.0675(16) 0.0023(15) 0.0142(13) -0.0523(16)
F20 0.0515(13) 0.130(3) 0.0548(14) 0.0174(14) 0.0230(11) 0.0201(14)
F21 0.0708(15) 0.103(2) 0.0359(11) 0.0166(12) 0.0142(10) 0.0009(14)
F22 0.130(3) 0.0641(16) 0.0660(16) -0.0245(13) 0.0327(16) -0.0065(16)
F23 0.098(2) 0.110(2) 0.0418(12) -0.0012(13) -0.0272(13) -0.0358(17)
F24 0.0729(15) 0.0657(14) 0.0507(12) -0.0111(11) 0.0063(10) -0.0337(12)
F25 0.0406(11) 0.0850(17) 0.0576(13) 0.0242(12) 0.0047(9) 0.0149(11)
F26 0.0918(17) 0.0459(12) 0.0511(12) -0.0067(10) 0.0091(11) -0.0037(11)
F27 0.0852(17) 0.0618(14) 0.0549(13) 0.0285(11) 0.0102(12) 0.0099(12)

loop_
_atom_type_symbol
_atom_type_description
_atom_type_scat_dispersion_real
_atom_type_scat_dispersion_imag
_atom_type_scat_source
C C 0.0033 0.0016 'International Tables Vol C Tables 4.2.6.8 and 6.1.1.4'
B B 0.0013 0.0007 'International Tables Vol C Tables 4.2.6.8 and 6.1.1.4'
O O 0.0106 0.0060 'International Tables Vol C Tables 4.2.6.8 and 6.1.1.4'
F F 0.0171 0.0103 'International Tables Vol C Tables 4.2.6.8 and 6.1.1.4'

loop_
_geom_angle_atom_site_label_1
_geom_angle_atom_site_label_2
_geom_angle_atom_site_label_3
_geom_angle
O1 B1 O2 120.1(3)
O1 B1 O3 119.9(3)
O2 B1 O3 120.0(3)
B1 O1 C1 133.3(2)
B1 O2 C5 133.4(2)
B1 O3 C9 132.4(2)
O1 C1 C3 110.0(2)
O1 C1 C4 112.2(2)
C3 C1 C4 111.4(3)
O1 C1 C2 103.8(2)
C3 C1 C2 109.7(2)
C4 C1 C2 109.6(2)
F1 C2 F2 107.8(3)
F1 C2 F3 108.1(3)
F2 C2 F3 108.6(3)
F1 C2 C1 111.3(3)
F2 C2 C1 109.7(3)
F3 C2 C1 111.2(3)
F5 C3 F6 108.0(3)
F5 C3 F4 108.2(3)
F6 C3 F4 107.9(3)
F5 C3 C1 111.1(3)
F6 C3 C1 110.6(3)
F4 C3 C1 110.9(3)
F9 C4 F8 107.7(3)
F9 C4 F7 108.6(3)
F8 C4 F7 107.9(3)
F9 C4 C1 109.9(3)
F8 C4 C1 111.8(3)
F7 C4 C1 110.8(3)
O2 C5 C8 104.2(3)
O2 C5 C7 112.4(3)
C8 C5 C7 111.5(4)
O2 C5 C6 110.1(3)
C8 C5 C6 109.5(4)
C7 C5 C6 109.1(4)
F12 C6 F11 114.4(5)
F12 C6 F10 106.1(5)
F11 C6 F10 104.8(4)
F12 C6 C5 112.8(4)
F11 C6 C5 111.0(4)
F10 C6 C5 107.0(5)
F15 C7 F13 110.1(4)
F15 C7 F14 105.6(4)
F13 C7 F14 107.3(4)
F15 C7 C5 112.1(4)
F13 C7 C5 111.4(4)
F14 C7 C5 110.0(4)
F17 C8 F18 110.2(5)
F17 C8 F16 107.2(6)
F18 C8 F16 105.8(5)
F17 C8 C5 115.1(5)
F18 C8 C5 113.2(4)
F16 C8 C5 104.6(5)
O3 C9 C11 109.8(3)
O3 C9 C10 104.5(2)
C11 C9 C10 110.1(3)
O3 C9 C12 112.5(2)
C11 C9 C12 111.1(3)
C10 C9 C12 108.6(3)
F20 C10 F19 107.6(3)
F20 C10 F21 107.7(3)
F19 C10 F21 109.3(3)
F20 C10 C9 111.1(3)
F19 C10 C9 109.5(3)
F21 C10 C9 111.5(3)
F23 C11 F24 109.1(4)
F23 C11 F22 108.5(3)
F24 C11 F22 107.2(3)
F23 C11 C9 111.1(3)
F24 C11 C9 110.6(3)
F22 C11 C9 110.2(3)
F26 C12 F25 107.8(3)
F26 C12 F27 109.3(3)
F25 C12 F27 106.8(3)
F26 C12 C9 110.4(3)
F25 C12 C9 111.5(3)
F27 C12 C9 110.9(3)

loop_
_geom_bond_atom_site_label_1
_geom_bond_atom_site_label_2
_geom_bond_distance
B1 O1 1.357(4)
B1 O2 1.363(4)
B1 O3 1.363(4)
O1 C1 1.401(3)
O2 C5 1.401(4)
O3 C9 1.403(3)
C1 C3 1.545(4)
C1 C4 1.560(4)
C1 C2 1.565(4)
C2 F1 1.316(4)
C2 F2 1.327(4)
C2 F3 1.330(4)
C3 F5 1.320(4)
C3 F6 1.328(4)
C3 F4 1.328(4)
C4 F9 1.320(4)
C4 F8 1.321(4)
C4 F7 1.327(4)
C5 C8 1.540(6)
C5 C7 1.552(6)
C5 C6 1.562(6)
C6 F12 1.266(6)
C6 F11 1.298(5)
C6 F10 1.384(7)
C7 F15 1.284(5)
C7 F13 1.328(5)
C7 F14 1.359(6)
C8 F17 1.237(7)
C8 F18 1.323(5)
C8 F16 1.394(9)
C9 C11 1.548(5)
C9 C10 1.558(4)
C9 C12 1.559(5)
C10 F20 1.318(5)
C10 F19 1.320(5)
C10 F21 1.326(4)
C11 F23 1.320(5)
C11 F24 1.324(5)
C11 F22 1.332(5)
C12 F26 1.313(4)
C12 F25 1.326(4)
C12 F27 1.332(4)
